data_1570845
loop_
_publ_author_name
'Vermersch, Fran&#xe7;ois'
'Wang, Victor T.'
'Abdellaoui, Mehdi'
'Jazzar, Rodolphe'
'Bertrand, Guy'

_publ_section_title
;
 Ambiphilicity of ring-expanded N-heterocyclic carbenes.
;
_journal_issue 10
_journal_name_full 'Chemical science'
_journal_page_first 3707
_journal_page_last 3710
_journal_paper_doi 10.1039/d3sc04543a
_journal_volume 15
_journal_year 2024
_chemical_formula_moiety 'C38 H50 N2'
_chemical_formula_sum 'C38 H50 N2'
_chemical_formula_weight 534.80
_space_group_crystal_system triclinic
_space_group_IT_number 2
_space_group_name_Hall '-P 1'
_space_group_name_H-M_alt 'P -1'
_atom_sites_solution_hydrogens geom
_audit_creation_date 2023-08-20
_audit_creation_method
;
Olex2 1.5
(compiled 2023.08.17 svn.r577a77a9 for OlexSys, GUI svn.r6817)
;
_audit_update_record
;
2023-08-29 deposited with the CCDC.	2024-01-19 downloaded from the CCDC.
;
_cell_angle_alpha 69.2430(10)
_cell_angle_beta 75.6740(10)
_cell_angle_gamma 87.5200(10)
_cell_formula_units_Z 2
_cell_length_a 9.9626(2)
_cell_length_b 12.7843(2)
_cell_length_c 13.6552(2)
_cell_measurement_reflns_used 6076
_cell_measurement_temperature 100.0
_cell_measurement_theta_max 68.17
_cell_measurement_theta_min 3.57
_cell_volume 1573.84(5)
_computing_cell_refinement 'SAINT v8.38A (Bruker, 2017)'
_computing_data_collection 'APEX3 v2017.3-0 (Bruker, 2017)'
_computing_data_reduction 'SAINT v8.38A (Bruker, 2017)'
_computing_molecular_graphics 'Olex2 1.5 (Dolomanov et al., 2009)'
_computing_publication_material 'Olex2 1.5 (Dolomanov et al., 2009)'
_computing_structure_refinement 'XL (Sheldrick, 2008)'
_computing_structure_solution 'ShelXT (Sheldrick, 2015)'
_diffrn_ambient_temperature 100.0
_diffrn_detector 'Bruker APEX-II CCD'
_diffrn_detector_area_resol_mean 7.9
_diffrn_detector_type 'CCD Area Detector'
_diffrn_measured_fraction_theta_full 0.968
_diffrn_measured_fraction_theta_max 0.965
_diffrn_measurement_device 'Kappa Four-Circle Diffractometer'
_diffrn_measurement_device_type 'Bruker X8 APEX II'
_diffrn_measurement_method '\w and \f scans'
_diffrn_radiation_monochromator 'Double Bounce Multilayer Mirrors'
_diffrn_radiation_probe x-ray
_diffrn_radiation_type CuK\a
_diffrn_radiation_wavelength 1.54178
_diffrn_radiation_xray_symbol K-L~3~
_diffrn_reflns_av_R_equivalents 0.0422
_diffrn_reflns_av_unetI/netI 0.0425
_diffrn_reflns_Laue_measured_fraction_full 0.968
_diffrn_reflns_Laue_measured_fraction_max 0.965
_diffrn_reflns_limit_h_max 11
_diffrn_reflns_limit_h_min -11
_diffrn_reflns_limit_k_max 15
_diffrn_reflns_limit_k_min -15
_diffrn_reflns_limit_l_max 16
_diffrn_reflns_limit_l_min -16
_diffrn_reflns_number 17967
_diffrn_reflns_point_group_measured_fraction_full 0.968
_diffrn_reflns_point_group_measured_fraction_max 0.965
_diffrn_reflns_theta_full 67.679
_diffrn_reflns_theta_max 68.285
_diffrn_reflns_theta_min 3.573
_diffrn_source 'Micro Focus Rotating Anode'
_diffrn_source_type 'Bruker Microstar FR-592'
_diffrn_standards_number 0
_exptl_absorpt_coefficient_mu 0.482
_exptl_absorpt_correction_T_max 0.7531
_exptl_absorpt_correction_T_min 0.6089
_exptl_absorpt_correction_type multi-scan
_exptl_absorpt_process_details
'SADABS-2016/2 (Bruker,2016/2) was used for absorption correction. wR2(int) was 0.1075 before and 0.0531 after correction. The Ratio of minimum to maximum transmission is 0.8085. The \l/2 correction factor is Not present.'
_exptl_crystal_colour colourless
_exptl_crystal_colour_primary colourless
_exptl_crystal_density_diffrn 1.129
_exptl_crystal_description block
_exptl_crystal_F_000 584
_exptl_crystal_size_max 0.05
_exptl_crystal_size_mid 0.05
_exptl_crystal_size_min 0.04
_refine_diff_density_max 0.221
_refine_diff_density_min -0.211
_refine_diff_density_rms 0.038
_refine_ls_extinction_method none
_refine_ls_goodness_of_fit_ref 1.036
_refine_ls_hydrogen_treatment constr
_refine_ls_matrix_type full
_refine_ls_number_parameters 370
_refine_ls_number_reflns 5563
_refine_ls_number_restraints 0
_refine_ls_restrained_S_all 1.036
_refine_ls_R_factor_all 0.0486
_refine_ls_R_factor_gt 0.0397
_refine_ls_shift/su_max 0.000
_refine_ls_shift/su_mean 0.000
_refine_ls_structure_factor_coef Fsqd
_refine_ls_weighting_details 'w=1/[\s^2^(Fo^2^)+(0.0404P)^2^+0.5346P] where P=(Fo^2^+2Fc^2^)/3'
_refine_ls_weighting_scheme calc
_refine_ls_wR_factor_gt 0.0965
_refine_ls_wR_factor_ref 0.1023
_reflns_Friedel_coverage 0.000
_reflns_number_gt 4681
_reflns_number_total 5563
_reflns_threshold_expression 'I > 2\s(I)'
_cod_data_source_file d3sc04543a2.cif
_cod_data_source_block 1c
_cod_depositor_comments
;
The following automatic conversions were performed:

data item '_diffrn_radiation_probe' value 'X-ray' was changed to
'x-ray' in accordance with the
/home/data/users/saulius/crontab/automatic-downloads/rss-feeds/RSC/lib/dictionaries/cif_core.dic
dictionary named 'cif_core.dic' version 2.4.2 last updated on
2011-04-26.

Automatic conversion script
Id: cif_fix_values 8170 2020-07-09 18:12:32Z antanas 

 Adding full bibliography for 1570844--1570850.cif.
;
_cod_database_code 1570845
_shelx_shelxl_version_number 2016/6
_shelx_space_group_comment
;
The symmetry employed for this shelxl refinement is uniquely defined
by the following loop, which should always be used as a source of
symmetry information in preference to the above space-group names.
They are only intended as comments.
;
_shelx_estimated_absorpt_t_max 0.981
_shelx_estimated_absorpt_t_min 0.976
_olex2_refinement_description
;
1.a Ternary CH refined with riding coordinates:
 C24(H24), C36(H36), C1(H1), C33(H33), C21(H21)
1.b Secondary CH2 refined with riding coordinates:
 C14(H14A,H14B), C11(H11A,H11B), C13(H13A,H13B), C12(H12A,H12B)
1.c Aromatic/amide H refined with riding coordinates:
 C17(H17), C19(H19), C29(H29), C9(H9), C31(H31), C5(H5), C18(H18), C30(H30),
 C8(H8), C6(H6)
1.d Idealised Me refined as rotating group:
 C38(H38A,H38B,H38C), C23(H23A,H23B,H23C), C35(H35A,H35B,H35C), C22(H22A,H22B,
 H22C), C37(H37A,H37B,H37C), C10(H10A,H10B,H10C), C25(H25A,H25B,H25C), C34(H34A,
 H34B,H34C), C26(H26A,H26B,H26C)
;
_olex2_submission_special_instructions 'No special instructions were received'

loop_
_space_group_symop_operation_xyz
'x, y, z'
'-x, -y, -z'

loop_
_atom_site_label
_atom_site_type_symbol
_atom_site_fract_x
_atom_site_fract_y
_atom_site_fract_z
_atom_site_U_iso_or_equiv
_atom_site_adp_type
_atom_site_occupancy
_atom_site_site_symmetry_order
_atom_site_calc_flag
_atom_site_refinement_flags_posn
_atom_site_refinement_flags_adp
_atom_site_refinement_flags_occupancy
_atom_site_disorder_assembly
_atom_site_disorder_group
N1 N 0.37934(11) 0.38707(8) 0.83810(8) 0.0151(2) Uani 1 1 d . . . . .
N2 N 0.28201(11) 0.24612(9) 0.79579(9) 0.0155(2) Uani 1 1 d . . . . .
C2 C 0.52522(14) 0.27937(11) 0.73418(11) 0.0177(3) Uani 1 1 d . . . . .
C15 C 0.44821(13) 0.49564(10) 0.80268(10) 0.0158(3) Uani 1 1 d . . . . .
C4 C 0.72584(14) 0.14802(11) 0.69390(11) 0.0183(3) Uani 1 1 d . . . . .
C24 C 0.66990(14) 0.41072(11) 0.85918(11) 0.0193(3) Uani 1 1 d . . . . .
H24 H 0.617727 0.339934 0.872435 0.023 Uiso 1 1 calc R . . . .
C16 C 0.58076(14) 0.50843(11) 0.81785(10) 0.0172(3) Uani 1 1 d . . . . .
C20 C 0.37775(14) 0.59067(11) 0.75473(10) 0.0189(3) Uani 1 1 d . . . . .
C32 C 0.27542(13) 0.22380(11) 0.62350(11) 0.0185(3) Uani 1 1 d . . . . .
C28 C 0.32484(13) 0.06564(11) 0.77252(11) 0.0182(3) Uani 1 1 d . . . . .
C27 C 0.29275(13) 0.17855(11) 0.72920(11) 0.0163(3) Uani 1 1 d . . . . .
C36 C 0.33102(14) 0.01095(11) 0.88944(11) 0.0212(3) Uani 1 1 d . . . . .
H36 H 0.336955 0.071672 0.918634 0.025 Uiso 1 1 calc R . . . .
C1 C 0.39285(13) 0.33455(10) 0.75807(10) 0.0153(3) Uani 1 1 d . . . . .
H1 H 0.381116 0.392471 0.689184 0.018 Uiso 1 1 calc R . . . .
C38 C 0.45441(16) -0.06246(12) 0.90613(13) 0.0290(3) Uani 1 1 d . . . . .
H38A H 0.447314 -0.125710 0.882719 0.043 Uiso 1 1 calc GR . . . .
H38B H 0.454386 -0.090658 0.982875 0.043 Uiso 1 1 calc GR . . . .
H38C H 0.540744 -0.018122 0.863494 0.043 Uiso 1 1 calc GR . . . .
C14 C 0.35969(14) 0.31406(11) 0.95153(10) 0.0185(3) Uani 1 1 d . . . . .
H14A H 0.410335 0.347884 0.987751 0.022 Uiso 1 1 calc R . . . .
H14B H 0.398601 0.240601 0.955093 0.022 Uiso 1 1 calc R . . . .
C23 C 0.12211(16) 0.61014(13) 0.81826(13) 0.0298(3) Uani 1 1 d . . . . .
H23A H 0.121544 0.557268 0.890767 0.045 Uiso 1 1 calc GR . . . .
H23B H 0.031922 0.604782 0.803247 0.045 Uiso 1 1 calc GR . . . .
H23C H 0.139866 0.686488 0.814365 0.045 Uiso 1 1 calc GR . . . .
C35 C 0.10528(16) 0.34757(13) 0.52980(13) 0.0296(3) Uani 1 1 d . . . . .
H35A H 0.126763 0.317549 0.471154 0.044 Uiso 1 1 calc GR . . . .
H35B H 0.078937 0.425338 0.502112 0.044 Uiso 1 1 calc GR . . . .
H35C H 0.028300 0.302567 0.587750 0.044 Uiso 1 1 calc GR . . . .
C22 C 0.22883(17) 0.65376(14) 0.61961(13) 0.0320(4) Uani 1 1 d . . . . .
H22A H 0.238304 0.733152 0.609473 0.048 Uiso 1 1 calc GR . . . .
H22B H 0.139429 0.638488 0.608238 0.048 Uiso 1 1 calc GR . . . .
H22C H 0.304149 0.635695 0.567477 0.048 Uiso 1 1 calc GR . . . .
C3 C 0.62275(14) 0.22527(11) 0.71378(11) 0.0190(3) Uani 1 1 d . . . . .
C37 C 0.19591(17) -0.05865(13) 0.95371(13) 0.0333(4) Uani 1 1 d . . . . .
H37A H 0.116995 -0.010824 0.944595 0.050 Uiso 1 1 calc GR . . . .
H37B H 0.195670 -0.090151 1.030471 0.050 Uiso 1 1 calc GR . . . .
H37C H 0.188499 -0.119589 0.927263 0.050 Uiso 1 1 calc GR . . . .
C17 C 0.63497(15) 0.61700(11) 0.79159(11) 0.0211(3) Uani 1 1 d . . . . .
H17 H 0.722382 0.626657 0.804252 0.025 Uiso 1 1 calc R . . . .
C10 C 1.00015(17) -0.11528(13) 0.66254(14) 0.0346(4) Uani 1 1 d . . . . .
H10A H 0.951137 -0.187062 0.709850 0.052 Uiso 1 1 calc GR . . . .
H10B H 1.084460 -0.107433 0.684604 0.052 Uiso 1 1 calc GR . . . .
H10C H 1.025170 -0.112666 0.587608 0.052 Uiso 1 1 calc GR . . . .
C19 C 0.43847(15) 0.69672(11) 0.72764(11) 0.0223(3) Uani 1 1 d . . . . .
H19 H 0.392047 0.761130 0.694587 0.027 Uiso 1 1 calc R . . . .
C11 C 0.14242(14) 0.26716(11) 0.84985(11) 0.0203(3) Uani 1 1 d . . . . .
H11A H 0.073196 0.226468 0.833854 0.024 Uiso 1 1 calc R . . . .
H11B H 0.126954 0.348168 0.820209 0.024 Uiso 1 1 calc R . . . .
C33 C 0.23342(14) 0.34326(11) 0.57427(11) 0.0203(3) Uani 1 1 d . . . . .
H33 H 0.209589 0.375971 0.632617 0.024 Uiso 1 1 calc R . . . .
C25 C 0.80636(14) 0.41875(12) 0.77379(12) 0.0257(3) Uani 1 1 d . . . . .
H25A H 0.785886 0.418466 0.707281 0.038 Uiso 1 1 calc GR . . . .
H25B H 0.861581 0.354583 0.801129 0.038 Uiso 1 1 calc GR . . . .
H25C H 0.858653 0.488308 0.758485 0.038 Uiso 1 1 calc GR . . . .
C29 C 0.34541(15) 0.00151(11) 0.70678(12) 0.0226(3) Uani 1 1 d . . . . .
H29 H 0.366826 -0.074801 0.735195 0.027 Uiso 1 1 calc R . . . .
C9 C 0.70743(15) 0.08463(12) 0.63300(11) 0.0228(3) Uani 1 1 d . . . . .
H9 H 0.633027 0.098647 0.598656 0.027 Uiso 1 1 calc R . . . .
C13 C 0.20629(15) 0.29694(12) 1.01051(11) 0.0226(3) Uani 1 1 d . . . . .
H13A H 0.166879 0.371259 1.001294 0.027 Uiso 1 1 calc R . . . .
H13B H 0.198124 0.257459 1.088703 0.027 Uiso 1 1 calc R . . . .
C31 C 0.29938(15) 0.15644(12) 0.55997(11) 0.0232(3) Uani 1 1 d . . . . .
H31 H 0.290808 0.186710 0.487560 0.028 Uiso 1 1 calc R . . . .
C5 C 0.83868(15) 0.12819(12) 0.73990(12) 0.0239(3) Uani 1 1 d . . . . .
H5 H 0.854660 0.172301 0.779502 0.029 Uiso 1 1 calc R . . . .
C18 C 0.56441(15) 0.71015(11) 0.74780(11) 0.0237(3) Uani 1 1 d . . . . .
H18 H 0.602244 0.783036 0.731626 0.028 Uiso 1 1 calc R . . . .
C30 C 0.33524(15) 0.04685(12) 0.60079(12) 0.0253(3) Uani 1 1 d . . . . .
H30 H 0.352895 0.002643 0.556248 0.030 Uiso 1 1 calc R . . . .
C7 C 0.90745(15) -0.02105(11) 0.67106(12) 0.0241(3) Uani 1 1 d . . . . .
C21 C 0.23600(15) 0.58185(11) 0.73462(12) 0.0230(3) Uani 1 1 d . . . . .
H21 H 0.218264 0.502021 0.744111 0.028 Uiso 1 1 calc R . . . .
C8 C 0.79712(15) 0.00152(12) 0.62253(12) 0.0243(3) Uani 1 1 d . . . . .
H8 H 0.782958 -0.041182 0.581126 0.029 Uiso 1 1 calc R . . . .
C34 C 0.35380(15) 0.41516(12) 0.48514(11) 0.0249(3) Uani 1 1 d . . . . .
H34A H 0.436000 0.409841 0.513609 0.037 Uiso 1 1 calc GR . . . .
H34B H 0.328087 0.493359 0.460402 0.037 Uiso 1 1 calc GR . . . .
H34C H 0.374354 0.388306 0.424361 0.037 Uiso 1 1 calc GR . . . .
C12 C 0.11980(15) 0.23065(12) 0.97224(12) 0.0239(3) Uani 1 1 d . . . . .
H12A H 0.140804 0.150673 1.000572 0.029 Uiso 1 1 calc R . . . .
H12B H 0.020502 0.236872 1.004290 0.029 Uiso 1 1 calc R . . . .
C6 C 0.92814(15) 0.04469(12) 0.72857(12) 0.0271(3) Uani 1 1 d . . . . .
H6 H 1.004627 0.032309 0.760601 0.033 Uiso 1 1 calc R . . . .
C26 C 0.70007(16) 0.40416(12) 0.96573(12) 0.0263(3) Uani 1 1 d . . . . .
H26A H 0.754594 0.471432 0.954034 0.039 Uiso 1 1 calc GR . . . .
H26B H 0.752515 0.337728 0.991821 0.039 Uiso 1 1 calc GR . . . .
H26C H 0.612437 0.399109 1.019556 0.039 Uiso 1 1 calc GR . . . .

loop_
_atom_site_aniso_label
_atom_site_aniso_U_11
_atom_site_aniso_U_22
_atom_site_aniso_U_33
_atom_site_aniso_U_23
_atom_site_aniso_U_13
_atom_site_aniso_U_12
N1 0.0139(6) 0.0131(5) 0.0195(5) -0.0079(4) -0.0034(4) 0.0003(4)
N2 0.0098(6) 0.0150(5) 0.0238(6) -0.0101(4) -0.0029(4) 0.0002(4)
C2 0.0144(7) 0.0169(6) 0.0233(7) -0.0085(5) -0.0048(5) -0.0021(6)
C15 0.0143(7) 0.0159(6) 0.0187(6) -0.0094(5) -0.0015(5) 0.0000(5)
C4 0.0125(7) 0.0174(6) 0.0231(7) -0.0073(5) -0.0008(5) 0.0004(5)
C24 0.0134(7) 0.0205(7) 0.0287(7) -0.0126(6) -0.0077(6) 0.0016(5)
C16 0.0150(7) 0.0189(7) 0.0189(6) -0.0106(5) -0.0006(5) 0.0006(5)
C20 0.0196(7) 0.0184(7) 0.0207(7) -0.0108(5) -0.0033(6) 0.0034(5)
C32 0.0112(7) 0.0203(7) 0.0263(7) -0.0108(6) -0.0047(5) 0.0000(5)
C28 0.0109(7) 0.0170(6) 0.0280(7) -0.0092(5) -0.0049(5) -0.0004(5)
C27 0.0086(6) 0.0180(6) 0.0249(7) -0.0110(5) -0.0036(5) 0.0000(5)
C36 0.0205(8) 0.0155(6) 0.0294(7) -0.0089(6) -0.0082(6) 0.0017(5)
C1 0.0110(7) 0.0154(6) 0.0207(6) -0.0079(5) -0.0040(5) 0.0008(5)
C38 0.0303(9) 0.0239(7) 0.0339(8) -0.0080(6) -0.0144(7) 0.0064(6)
C14 0.0183(7) 0.0170(6) 0.0213(7) -0.0074(5) -0.0056(6) 0.0007(5)
C23 0.0212(8) 0.0344(8) 0.0347(8) -0.0118(7) -0.0103(7) 0.0070(6)
C35 0.0246(8) 0.0271(8) 0.0376(8) -0.0079(7) -0.0143(7) 0.0041(6)
C22 0.0315(9) 0.0379(9) 0.0342(8) -0.0178(7) -0.0162(7) 0.0149(7)
C3 0.0142(7) 0.0194(7) 0.0256(7) -0.0102(6) -0.0053(6) -0.0007(6)
C37 0.0287(9) 0.0301(8) 0.0351(8) -0.0066(7) -0.0036(7) -0.0049(7)
C17 0.0170(7) 0.0237(7) 0.0254(7) -0.0135(6) -0.0024(6) -0.0035(6)
C10 0.0258(9) 0.0258(8) 0.0461(9) -0.0112(7) -0.0019(7) 0.0083(7)
C19 0.0270(8) 0.0156(7) 0.0252(7) -0.0098(6) -0.0049(6) 0.0048(6)
C11 0.0101(7) 0.0210(7) 0.0336(8) -0.0143(6) -0.0050(6) 0.0005(5)
C33 0.0195(7) 0.0198(7) 0.0234(7) -0.0089(6) -0.0072(6) 0.0027(5)
C25 0.0138(7) 0.0287(8) 0.0390(8) -0.0177(7) -0.0063(6) 0.0015(6)
C29 0.0194(7) 0.0171(7) 0.0366(8) -0.0135(6) -0.0111(6) 0.0040(5)
C9 0.0175(7) 0.0244(7) 0.0294(7) -0.0122(6) -0.0075(6) 0.0032(6)
C13 0.0204(8) 0.0236(7) 0.0233(7) -0.0108(6) -0.0003(6) -0.0028(6)
C31 0.0218(8) 0.0264(7) 0.0261(7) -0.0127(6) -0.0096(6) 0.0016(6)
C5 0.0191(8) 0.0262(7) 0.0304(8) -0.0146(6) -0.0067(6) 0.0029(6)
C18 0.0282(8) 0.0157(7) 0.0268(7) -0.0106(6) -0.0005(6) -0.0040(6)
C30 0.0240(8) 0.0258(7) 0.0363(8) -0.0213(6) -0.0106(6) 0.0042(6)
C7 0.0177(7) 0.0189(7) 0.0297(7) -0.0064(6) 0.0012(6) 0.0024(6)
C21 0.0224(8) 0.0178(7) 0.0336(8) -0.0120(6) -0.0121(6) 0.0075(6)
C8 0.0238(8) 0.0216(7) 0.0301(7) -0.0143(6) -0.0035(6) 0.0016(6)
C34 0.0256(8) 0.0235(7) 0.0263(7) -0.0096(6) -0.0063(6) -0.0008(6)
C12 0.0139(7) 0.0253(7) 0.0318(8) -0.0143(6) 0.0023(6) -0.0032(6)
C6 0.0168(8) 0.0303(8) 0.0365(8) -0.0121(7) -0.0113(6) 0.0061(6)
C26 0.0252(8) 0.0266(8) 0.0340(8) -0.0143(6) -0.0151(7) 0.0045(6)

loop_
_atom_type_symbol
_atom_type_description
_atom_type_scat_dispersion_real
_atom_type_scat_dispersion_imag
_atom_type_scat_source
C C 0.0181 0.0091 'International Tables Vol C Tables 4.2.6.8 and 6.1.1.4'
H H 0.0000 0.0000 'International Tables Vol C Tables 4.2.6.8 and 6.1.1.4'
N N 0.0311 0.0180 'International Tables Vol C Tables 4.2.6.8 and 6.1.1.4'

loop_
_geom_angle_atom_site_label_1
_geom_angle_atom_site_label_2
_geom_angle_atom_site_label_3
_geom_angle
_geom_angle_site_symmetry_1
_geom_angle_site_symmetry_3
_geom_angle_publ_flag
C15 N1 C1 116.97(10) . . ?
C15 N1 C14 118.58(10) . . ?
C1 N1 C14 117.90(10) . . ?
C27 N2 C1 114.83(10) . . ?
C27 N2 C11 117.54(10) . . ?
C11 N2 C1 118.77(10) . . ?
C3 C2 C1 172.19(13) . . ?
C16 C15 N1 121.70(11) . . ?
C20 C15 N1 118.15(11) . . ?
C20 C15 C16 120.12(12) . . ?
C9 C4 C3 119.21(12) . . ?
C5 C4 C3 122.14(12) . . ?
C5 C4 C9 118.49(13) . . ?
C16 C24 H24 108.0 . . ?
C16 C24 C25 110.56(11) . . ?
C16 C24 C26 112.03(11) . . ?
C25 C24 H24 108.0 . . ?
C26 C24 H24 108.0 . . ?
C26 C24 C25 110.14(11) . . ?
C15 C16 C24 123.66(11) . . ?
C17 C16 C15 118.40(12) . . ?
C17 C16 C24 117.93(12) . . ?
C15 C20 C21 122.39(12) . . ?
C19 C20 C15 118.81(13) . . ?
C19 C20 C21 118.77(12) . . ?
C27 C32 C33 122.99(12) . . ?
C31 C32 C27 118.56(12) . . ?
C31 C32 C33 118.44(12) . . ?
C27 C28 C36 122.02(12) . . ?
C29 C28 C27 118.67(12) . . ?
C29 C28 C36 119.25(12) . . ?
C32 C27 N2 121.51(11) . . ?
C32 C27 C28 120.55(12) . . ?
C28 C27 N2 117.92(11) . . ?
C28 C36 H36 108.0 . . ?
C28 C36 C38 114.45(12) . . ?
C28 C36 C37 108.61(11) . . ?
C38 C36 H36 108.0 . . ?
C38 C36 C37 109.64(12) . . ?
C37 C36 H36 108.0 . . ?
N1 C1 N2 109.21(10) . . ?
N1 C1 C2 116.09(10) . . ?
N1 C1 H1 108.5 . . ?
N2 C1 C2 105.82(10) . . ?
N2 C1 H1 108.5 . . ?
C2 C1 H1 108.5 . . ?
C36 C38 H38A 109.5 . . ?
C36 C38 H38B 109.5 . . ?
C36 C38 H38C 109.5 . . ?
H38A C38 H38B 109.5 . . ?
H38A C38 H38C 109.5 . . ?
H38B C38 H38C 109.5 . . ?
N1 C14 H14A 109.4 . . ?
N1 C14 H14B 109.4 . . ?
N1 C14 C13 111.05(11) . . ?
H14A C14 H14B 108.0 . . ?
C13 C14 H14A 109.4 . . ?
C13 C14 H14B 109.4 . . ?
H23A C23 H23B 109.5 . . ?
H23A C23 H23C 109.5 . . ?
H23B C23 H23C 109.5 . . ?
C21 C23 H23A 109.5 . . ?
C21 C23 H23B 109.5 . . ?
C21 C23 H23C 109.5 . . ?
H35A C35 H35B 109.5 . . ?
H35A C35 H35C 109.5 . . ?
H35B C35 H35C 109.5 . . ?
C33 C35 H35A 109.5 . . ?
C33 C35 H35B 109.5 . . ?
C33 C35 H35C 109.5 . . ?
H22A C22 H22B 109.5 . . ?
H22A C22 H22C 109.5 . . ?
H22B C22 H22C 109.5 . . ?
C21 C22 H22A 109.5 . . ?
C21 C22 H22B 109.5 . . ?
C21 C22 H22C 109.5 . . ?
C2 C3 C4 172.17(13) . . ?
C36 C37 H37A 109.5 . . ?
C36 C37 H37B 109.5 . . ?
C36 C37 H37C 109.5 . . ?
H37A C37 H37B 109.5 . . ?
H37A C37 H37C 109.5 . . ?
H37B C37 H37C 109.5 . . ?
C16 C17 H17 119.2 . . ?
C18 C17 C16 121.53(13) . . ?
C18 C17 H17 119.2 . . ?
H10A C10 H10B 109.5 . . ?
H10A C10 H10C 109.5 . . ?
H10B C10 H10C 109.5 . . ?
C7 C10 H10A 109.5 . . ?
C7 C10 H10B 109.5 . . ?
C7 C10 H10C 109.5 . . ?
C20 C19 H19 119.3 . . ?
C18 C19 C20 121.46(13) . . ?
C18 C19 H19 119.3 . . ?
N2 C11 H11A 109.0 . . ?
N2 C11 H11B 109.0 . . ?
N2 C11 C12 112.80(11) . . ?
H11A C11 H11B 107.8 . . ?
C12 C11 H11A 109.0 . . ?
C12 C11 H11B 109.0 . . ?
C32 C33 C35 111.99(11) . . ?
C32 C33 H33 107.9 . . ?
C32 C33 C34 110.91(11) . . ?
C35 C33 H33 107.9 . . ?
C34 C33 C35 110.07(11) . . ?
C34 C33 H33 107.9 . . ?
C24 C25 H25A 109.5 . . ?
C24 C25 H25B 109.5 . . ?
C24 C25 H25C 109.5 . . ?
H25A C25 H25B 109.5 . . ?
H25A C25 H25C 109.5 . . ?
H25B C25 H25C 109.5 . . ?
C28 C29 H29 119.4 . . ?
C30 C29 C28 121.20(13) . . ?
C30 C29 H29 119.4 . . ?
C4 C9 H9 119.9 . . ?
C8 C9 C4 120.19(13) . . ?
C8 C9 H9 119.9 . . ?
C14 C13 H13A 108.6 . . ?
C14 C13 H13B 108.6 . . ?
C14 C13 C12 114.61(11) . . ?
H13A C13 H13B 107.6 . . ?
C12 C13 H13A 108.6 . . ?
C12 C13 H13B 108.6 . . ?
C32 C31 H31 119.5 . . ?
C30 C31 C32 121.09(13) . . ?
C30 C31 H31 119.5 . . ?
C4 C5 H5 119.6 . . ?
C6 C5 C4 120.72(13) . . ?
C6 C5 H5 119.6 . . ?
C17 C18 C19 119.51(12) . . ?
C17 C18 H18 120.2 . . ?
C19 C18 H18 120.2 . . ?
C29 C30 H30 120.1 . . ?
C31 C30 C29 119.81(13) . . ?
C31 C30 H30 120.1 . . ?
C8 C7 C10 120.63(14) . . ?
C8 C7 C6 118.03(13) . . ?
C6 C7 C10 121.33(14) . . ?
C20 C21 C23 110.88(11) . . ?
C20 C21 C22 112.75(12) . . ?
C20 C21 H21 107.3 . . ?
C23 C21 C22 110.89(12) . . ?
C23 C21 H21 107.3 . . ?
C22 C21 H21 107.3 . . ?
C9 C8 C7 121.58(13) . . ?
C9 C8 H8 119.2 . . ?
C7 C8 H8 119.2 . . ?
C33 C34 H34A 109.5 . . ?
C33 C34 H34B 109.5 . . ?
C33 C34 H34C 109.5 . . ?
H34A C34 H34B 109.5 . . ?
H34A C34 H34C 109.5 . . ?
H34B C34 H34C 109.5 . . ?
C11 C12 C13 115.40(11) . . ?
C11 C12 H12A 108.4 . . ?
C11 C12 H12B 108.4 . . ?
C13 C12 H12A 108.4 . . ?
C13 C12 H12B 108.4 . . ?
H12A C12 H12B 107.5 . . ?
C5 C6 C7 120.92(13) . . ?
C5 C6 H6 119.5 . . ?
C7 C6 H6 119.5 . . ?
C24 C26 H26A 109.5 . . ?
C24 C26 H26B 109.5 . . ?
C24 C26 H26C 109.5 . . ?
H26A C26 H26B 109.5 . . ?
H26A C26 H26C 109.5 . . ?
H26B C26 H26C 109.5 . . ?

loop_
_geom_bond_atom_site_label_1
_geom_bond_atom_site_label_2
_geom_bond_distance
_geom_bond_site_symmetry_2
_geom_bond_publ_flag
N1 C15 1.4401(16) . ?
N1 C1 1.4501(16) . ?
N1 C14 1.4662(16) . ?
N2 C27 1.4440(16) . ?
N2 C1 1.4754(16) . ?
N2 C11 1.4668(18) . ?
C2 C1 1.4875(19) . ?
C2 C3 1.202(2) . ?
C15 C16 1.4112(18) . ?
C15 C20 1.4097(19) . ?
C4 C3 1.438(2) . ?
C4 C9 1.3957(19) . ?
C4 C5 1.3908(19) . ?
C24 H24 1.0000 . ?
C24 C16 1.5231(19) . ?
C24 C25 1.537(2) . ?
C24 C26 1.5303(19) . ?
C16 C17 1.4011(18) . ?
C20 C19 1.3950(19) . ?
C20 C21 1.5198(19) . ?
C32 C27 1.4037(19) . ?
C32 C33 1.5217(18) . ?
C32 C31 1.4001(19) . ?
C28 C27 1.4086(18) . ?
C28 C36 1.5150(19) . ?
C28 C29 1.3914(19) . ?
C36 H36 1.0000 . ?
C36 C38 1.527(2) . ?
C36 C37 1.530(2) . ?
C1 H1 1.0000 . ?
C38 H38A 0.9800 . ?
C38 H38B 0.9800 . ?
C38 H38C 0.9800 . ?
C14 H14A 0.9900 . ?
C14 H14B 0.9900 . ?
C14 C13 1.5254(19) . ?
C23 H23A 0.9800 . ?
C23 H23B 0.9800 . ?
C23 H23C 0.9800 . ?
C23 C21 1.529(2) . ?
C35 H35A 0.9800 . ?
C35 H35B 0.9800 . ?
C35 H35C 0.9800 . ?
C35 C33 1.5347(19) . ?
C22 H22A 0.9800 . ?
C22 H22B 0.9800 . ?
C22 H22C 0.9800 . ?
C22 C21 1.531(2) . ?
C37 H37A 0.9800 . ?
C37 H37B 0.9800 . ?
C37 H37C 0.9800 . ?
C17 H17 0.9500 . ?
C17 C18 1.379(2) . ?
C10 H10A 0.9800 . ?
C10 H10B 0.9800 . ?
C10 H10C 0.9800 . ?
C10 C7 1.506(2) . ?
C19 H19 0.9500 . ?
C19 C18 1.379(2) . ?
C11 H11A 0.9900 . ?
C11 H11B 0.9900 . ?
C11 C12 1.527(2) . ?
C33 H33 1.0000 . ?
C33 C34 1.531(2) . ?
C25 H25A 0.9800 . ?
C25 H25B 0.9800 . ?
C25 H25C 0.9800 . ?
C29 H29 0.9500 . ?
C29 C30 1.383(2) . ?
C9 H9 0.9500 . ?
C9 C8 1.382(2) . ?
C13 H13A 0.9900 . ?
C13 H13B 0.9900 . ?
C13 C12 1.5277(19) . ?
C31 H31 0.9500 . ?
C31 C30 1.379(2) . ?
C5 H5 0.9500 . ?
C5 C6 1.387(2) . ?
C18 H18 0.9500 . ?
C30 H30 0.9500 . ?
C7 C8 1.389(2) . ?
C7 C6 1.389(2) . ?
C21 H21 1.0000 . ?
C8 H8 0.9500 . ?
C34 H34A 0.9800 . ?
C34 H34B 0.9800 . ?
C34 H34C 0.9800 . ?
C12 H12A 0.9900 . ?
C12 H12B 0.9900 . ?
C6 H6 0.9500 . ?
C26 H26A 0.9800 . ?
C26 H26B 0.9800 . ?
C26 H26C 0.9800 . ?
